data_1548027
loop_
_publ_author_name
'Elizabeth P. Wildman'
'Gabor Balazs'
'Ashley J. Wooles'
'Manfred Scheer'
'Stephen T. Liddle'

_publ_section_title
;
 Thorium-phosphorus triamidoamine complexes containing Th-P single- and
 multiple-bond interactions
;
_journal_name_full 'Nature Communications'
_journal_page_first 12884
_journal_paper_doi 10.1038/ncomms12884
_journal_volume 7
_journal_year 2016
_chemical_formula_moiety 'C33 H77 N4 P Si3 Th'
_chemical_formula_sum 'C33 H77 N4 P Si3 Th'
_chemical_formula_weight 877.26
_space_group_crystal_system monoclinic
_space_group_IT_number 14
_space_group_name_Hall '-P 2yn'
_space_group_name_H-M_alt 'P 1 21/n 1'
_symmetry_space_group_name_Hall '-P 2yn'
_symmetry_space_group_name_H-M 'P 1 21/n 1'
_atom_sites_solution_hydrogens mixed
_atom_sites_solution_primary direct
_atom_sites_solution_secondary difmap
_cell_angle_alpha 90
_cell_angle_beta 113.726(3)
_cell_angle_gamma 90
_cell_formula_units_Z 8
_cell_length_a 18.6189(5)
_cell_length_b 22.6046(7)
_cell_length_c 22.2818(5)
_cell_measurement_reflns_used 18550
_cell_measurement_temperature 150(2)
_cell_measurement_theta_max 26.5440
_cell_measurement_theta_min 3.4990
_cell_volume 8585.2(4)
_computing_cell_refinement 'CrysAlisPro 1.171.38.41q (Rigaku OD, 2015)'
_computing_data_collection 'CrysAlisPro 1.171.38.41q (Rigaku OD, 2015)'
_computing_data_reduction 'CrysAlisPro 1.171.38.41q (Rigaku OD, 2015)'
_computing_molecular_graphics 'Olex2 (Dolomanov et al., 2009)'
_computing_publication_material 'Olex2 (Dolomanov et al., 2009)'
_computing_structure_refinement 'ShelXL (Sheldrick, 2015)'
_computing_structure_solution 'ShelXT (Sheldrick, 2015)'
_diffrn_ambient_environment N~2~
_diffrn_ambient_temperature 150(2)
_diffrn_detector 'CCD plate'
_diffrn_detector_area_resol_mean 8.0714
_diffrn_detector_type Eos
_diffrn_measured_fraction_theta_full 0.998
_diffrn_measured_fraction_theta_max 0.855
_diffrn_measurement_details
;
List of Runs (angles in degrees, time in seconds):

  # Type    Start    End  Width  t~exp~   \w     \q     \k     \f   Frames
--------------------------------------------------------------------------
  1  \w     26.00  68.00   1.00   20.00    --   18.86  57.00   0.00   42
  2  \w     10.00  86.00   1.00   20.00    --   18.86  77.00  90.00   76
  3  \w     23.00  60.00   1.00   20.00    --   18.86 -99.00-150.00   37
  4  \w    -54.00  35.00   1.00   20.00    --   18.86 -37.00-180.00   89
;
_diffrn_measurement_device 'four-circle diffractometer'
_diffrn_measurement_device_type 'SuperNova, Single source at offset, Eos'
_diffrn_measurement_method '\w scans'
_diffrn_orient_matrix_type 'CrysAlisPro convention (1999,Acta A55,543-557)'
_diffrn_orient_matrix_UB_11 -0.0062678000
_diffrn_orient_matrix_UB_12 -0.0297097000
_diffrn_orient_matrix_UB_13 0.0068916000
_diffrn_orient_matrix_UB_21 -0.0292671000
_diffrn_orient_matrix_UB_22 0.0095137000
_diffrn_orient_matrix_UB_23 0.0106236000
_diffrn_orient_matrix_UB_31 -0.0289520000
_diffrn_orient_matrix_UB_32 -0.0032227000
_diffrn_orient_matrix_UB_33 -0.0323874000
_diffrn_radiation_monochromator mirror
_diffrn_radiation_probe x-ray
_diffrn_radiation_type MoK\a
_diffrn_radiation_wavelength 0.71073
_diffrn_reflns_av_R_equivalents 0.0609
_diffrn_reflns_av_unetI/netI 0.1359
_diffrn_reflns_Laue_measured_fraction_full 0.998
_diffrn_reflns_Laue_measured_fraction_max 0.855
_diffrn_reflns_limit_h_max 25
_diffrn_reflns_limit_h_min -14
_diffrn_reflns_limit_k_max 30
_diffrn_reflns_limit_k_min -24
_diffrn_reflns_limit_l_max 21
_diffrn_reflns_limit_l_min -30
_diffrn_reflns_number 42874
_diffrn_reflns_point_group_measured_fraction_full 0.998
_diffrn_reflns_point_group_measured_fraction_max 0.855
_diffrn_reflns_theta_full 26.000
_diffrn_reflns_theta_max 29.211
_diffrn_reflns_theta_min 3.282
_diffrn_source 'micro-focus sealed X-ray tube'
_diffrn_source_type 'SuperNova (Mo) X-ray Source'
_exptl_absorpt_coefficient_mu 3.620
_exptl_absorpt_correction_T_max 0.865
_exptl_absorpt_correction_T_min 0.620
_exptl_absorpt_correction_type gaussian
_exptl_absorpt_process_details
;
CrysAlisPro 1.171.38.41q (Rigaku Oxford Diffraction, 2015)
Numerical absorption correction based on gaussian integration over
			a multifaceted crystal model
Empirical absorption correction using spherical harmonics,
 implemented in SCALE3 ABSPACK scaling algorithm.
;
_exptl_crystal_colour 'clear colourless'
_exptl_crystal_colour_lustre clear
_exptl_crystal_colour_primary colourless
_exptl_crystal_density_diffrn 1.357
_exptl_crystal_description block
_exptl_crystal_F_000 3600
_exptl_crystal_size_max 0.397
_exptl_crystal_size_mid 0.202
_exptl_crystal_size_min 0.088
_refine_diff_density_max 3.620
_refine_diff_density_min -2.373
_refine_diff_density_rms 0.163
_refine_ls_extinction_coef .
_refine_ls_extinction_method none
_refine_ls_goodness_of_fit_ref 0.981
_refine_ls_hydrogen_treatment mixed
_refine_ls_matrix_type full
_refine_ls_number_parameters 865
_refine_ls_number_reflns 19920
_refine_ls_number_restraints 1765
_refine_ls_restrained_S_all 1.005
_refine_ls_R_factor_all 0.1171
_refine_ls_R_factor_gt 0.0584
_refine_ls_shift/su_max 0.002
_refine_ls_shift/su_mean 0.000
_refine_ls_structure_factor_coef Fsqd
_refine_ls_weighting_details 'w=1/[\s^2^(Fo^2^)+(0.0337P)^2^] where P=(Fo^2^+2Fc^2^)/3'
_refine_ls_weighting_scheme calc
_refine_ls_wR_factor_gt 0.0990
_refine_ls_wR_factor_ref 0.1192
_reflns_Friedel_coverage 0.000
_reflns_Friedel_fraction_full .
_reflns_Friedel_fraction_max .
_reflns_number_gt 12109
_reflns_number_total 19920
_reflns_threshold_expression 'I > 2\s(I)'
_cod_data_source_file ncomms12884-s3.cif
_cod_data_source_block 2
_cod_database_code 1548027
_chemical_oxdiff_formula C33H77N4ThPSi3
_shelx_space_group_comment
;
The symmetry employed for this shelxl refinement is uniquely defined
by the following loop, which should always be used as a source of
symmetry information in preference to the above space-group names.
They are only intended as comments.
;
_reflns_odcompleteness_completeness 99.73
_reflns_odcompleteness_iscentric 1
_reflns_odcompleteness_theta 26.32
_olex2_refinement_description
;
1. Fixed Uiso
 At 1.2 times of:
  All C(H) groups, All C(H,H) groups, All P(H,H) groups
 At 1.5 times of:
  All C(H,H,H) groups
2. Restrained distances
 H1A-H1B = H2E-H2D
 2.245 with sigma of 0.02
 H1A-Th1 = Th1-H1B = H2E-Th2 = Th2-H2D
 3.79 with sigma of 0.01
 P1-H1B = P1-H1A = P2-H2E = P2-H2D
 1.43 with sigma of 0.02
 C24A-C23A \\sim C24-C23 \\sim C25A-C23A \\sim C25-C23 \\sim C27-C26 \\sim
C28-C26 \\sim C19-C18 \\sim C20-
 C18 \\sim C17-C15 \\sim C16-C15 \\sim C14-C12 \\sim C13-C12 \\sim C3-C1 \\sim
C2-C1 \\sim C5A-C4A \\sim C5-C4
 \\sim C6A-C4A \\sim C6-C4 \\sim C8-C7 \\sim C9-C7 \\sim C30-C29 \\sim C31-C29
\\sim C57-C56 \\sim C58-C56 ~
 C60-C59 \\sim C61-C59 \\sim C41-C40 \\sim C42-C40 \\sim C63-C62 \\sim C64-C62
\\sim C53-C51 \\sim C52-C51
 \\sim C50-C48 \\sim C49-C48 \\sim C47-C45 \\sim C46-C45 \\sim C36-C34 \\sim
C35-C34 \\sim C38-C37 \\sim C39-C37
 with sigma of 0.02
 C17-C16 \\sim C13-C14 \\sim C3-C2 \\sim C9-C8 \\sim C6A-C5A \\sim C5-C6 \\sim
C53-C52 \\sim C36-C35 \\sim C39-
 C38 \\sim C41-C42 \\sim C49-C50 \\sim C46-C47 \\sim C61-C60 \\sim C58-C57
\\sim C63-C64 \\sim C28-C27 ~
 C30-C31 \\sim C24A-C25A \\sim C24-C25 \\sim C19-C20
 with sigma of 0.01
3. Rigid body (RIGU) restrains
 All non-hydrogen atoms
 with sigma for 1-2 distances of 0.004 and sigma for 1-3 distances of 0.004
4. Others
 Sof(C4A)=Sof(H4A)=Sof(C5A)=Sof(H5AA)=Sof(H5AB)=Sof(H5AC)=Sof(C6A)=Sof(H6AA)=
 Sof(H6AB)=Sof(H6AC)=1-FVAR(1)
 Sof(C4)=Sof(H4)=Sof(C5)=Sof(H5A)=Sof(H5B)=Sof(H5C)=Sof(C6)=Sof(H6A)=Sof(H6B)=
 Sof(H6C)=FVAR(1)
 Sof(C23)=Sof(H23)=Sof(C24)=Sof(H24A)=Sof(H24B)=Sof(H24C)=Sof(C25)=Sof(H25A)=
 Sof(H25B)=Sof(H25C)=1-FVAR(2)
 Sof(C23A)=Sof(H23A)=Sof(C24A)=Sof(H24D)=Sof(H24E)=Sof(H24F)=Sof(C25A)=
 Sof(H25D)=Sof(H25E)=Sof(H25F)=FVAR(2)
5.a Ternary CH refined with riding coordinates:
 C1(H1), C7(H7), C12(H12), C15(H15), C18(H18), C26(H26), C29(H29), C4(H4),
 C23(H23), C4A(H4A), C23A(H23A), C34(H34), C37(H37), C40(H40), C45(H45),
 C48(H48), C51(H51), C56(H56), C59(H59), C62(H62)
5.b Secondary CH2 refined with riding coordinates:
 C10(H10A,H10B), C11(H11A,H11B), C21(H21A,H21B), C22(H22A,H22B), C32(H32A,
 H32B), C33(H33A,H33B), C43(H43A,H43B), C44(H44A,H44B), C54(H54A,H54B),
 C55(H55A,H55B), C65(H65A,H65B), C66(H66A,H66B)
5.c Idealised Me refined as rotating group:
 C2(H2A,H2B,H2C), C3(H3A,H3B,H3C), C8(H8A,H8B,H8C), C9(H9A,H9B,H9C), C13(H13A,
 H13B,H13C), C14(H14A,H14B,H14C), C16(H16A,H16B,H16C), C17(H17A,H17B,H17C),
 C19(H19A,H19B,H19C), C20(H20A,H20B,H20C), C27(H27A,H27B,H27C), C28(H28A,H28B,
 H28C), C30(H30A,H30B,H30C), C31(H31A,H31B,H31C), C5(H5A,H5B,H5C), C6(H6A,H6B,
 H6C), C24(H24A,H24B,H24C), C25(H25A,H25B,H25C), C5A(H5AA,H5AB,H5AC), C6A(H6AA,
 H6AB,H6AC), C24A(H24D,H24E,H24F), C25A(H25D,H25E,H25F), C35(H35A,H35B,H35C),
 C36(H36A,H36B,H36C), C38(H38A,H38B,H38C), C39(H39A,H39B,H39C), C41(H41A,H41B,
 H41C), C42(H42A,H42B,H42C), C46(H46A,H46B,H46C), C47(H47A,H47B,H47C), C49(H49A,
 H49B,H49C), C50(H50A,H50B,H50C), C52(H52A,H52B,H52C), C53(H53A,H53B,H53C),
 C57(H57A,H57B,H57C), C58(H58A,H58B,H58C), C60(H60A,H60B,H60C), C61(H61A,H61B,
 H61C), C63(H63A,H63B,H63C), C64(H64A,H64B,H64C)
;
_olex2_submission_special_instructions 'No special instructions were received'
_oxdiff_exptl_absorpt_empirical_details
;
Empirical correction (ABSPACK) includes:
- Absorption correction using spherical harmonics
- Frame scaling
;
_oxdiff_exptl_absorpt_empirical_full_max 2.089
_oxdiff_exptl_absorpt_empirical_full_min 0.502

loop_
_space_group_symop_operation_xyz
'x, y, z'
'-x+1/2, y+1/2, -z+1/2'
'-x, -y, -z'
'x-1/2, -y-1/2, z-1/2'

loop_
_atom_site_label
_atom_site_type_symbol
_atom_site_fract_x
_atom_site_fract_y
_atom_site_fract_z
_atom_site_U_iso_or_equiv
_atom_site_adp_type
_atom_site_occupancy
_atom_site_site_symmetry_order
_atom_site_calc_flag
_atom_site_refinement_flags_posn
_atom_site_refinement_flags_adp
_atom_site_refinement_flags_occupancy
_atom_site_disorder_assembly
_atom_site_disorder_group
Th1 Th 0.11507(2) 0.66248(2) 0.26408(2) 0.02562(8) Uani 1 1 d D U . . .
P1 P 0.21514(13) 0.69262(14) 0.19231(11) 0.0561(7) Uani 1 1 d D U . . .
H1A H 0.233(3) 0.6422(11) 0.162(2) 0.067 Uiso 1 1 d DR . . . .
H1B H 0.176(2) 0.731(2) 0.1370(19) 0.067 Uiso 1 1 d DR . . . .
Si1 Si -0.02519(12) 0.58171(13) 0.12087(9) 0.0410(6) Uani 1 1 d . U . . .
Si2 Si 0.10956(12) 0.82147(11) 0.29661(10) 0.0341(5) Uani 1 1 d . U . . .
Si3 Si 0.25985(11) 0.56941(11) 0.39391(9) 0.0326(5) Uani 1 1 d . U . . .
N1 N 0.0148(3) 0.5994(3) 0.2042(2) 0.0306(15) Uani 1 1 d . U . . .
N2 N 0.0678(3) 0.7510(3) 0.2811(3) 0.0319(14) Uani 1 1 d . U . . .
N3 N 0.1816(3) 0.6192(3) 0.3651(2) 0.0288(14) Uani 1 1 d . U . . .
N4 N 0.0179(3) 0.6464(3) 0.3259(2) 0.0255(13) Uani 1 1 d . U . . .
C1 C -0.0029(5) 0.6444(4) 0.0760(3) 0.046(2) Uani 1 1 d D U . . .
H1 H 0.0556 0.6453 0.0924 0.056 Uiso 1 1 calc R . . . .
C2 C -0.0327(5) 0.6348(4) 0.0015(3) 0.074(3) Uani 1 1 d D U . . .
H2A H -0.0022 0.6033 -0.0074 0.111 Uiso 1 1 calc GR . . . .
H2B H -0.0268 0.6715 -0.0194 0.111 Uiso 1 1 calc GR . . . .
H2C H -0.0882 0.6235 -0.0161 0.111 Uiso 1 1 calc GR . . . .
C3 C -0.0267(6) 0.7069(4) 0.0879(4) 0.088(4) Uani 1 1 d D U . . .
H3A H -0.0840 0.7104 0.0679 0.132 Uiso 1 1 calc GR . . . .
H3B H -0.0038 0.7360 0.0682 0.132 Uiso 1 1 calc GR . . . .
H3C H -0.0076 0.7141 0.1352 0.132 Uiso 1 1 calc GR . . . .
C7 C 0.0243(5) 0.5128(4) 0.1053(4) 0.058(2) Uani 1 1 d D U . . .
H7 H -0.0015 0.5039 0.0573 0.069 Uiso 1 1 calc R . . . .
C8 C 0.1113(5) 0.5240(5) 0.1218(5) 0.098(4) Uani 1 1 d D U . . .
H8A H 0.1164 0.5562 0.0943 0.147 Uiso 1 1 calc GR . . . .
H8B H 0.1351 0.4880 0.1136 0.147 Uiso 1 1 calc GR . . . .
H8C H 0.1379 0.5351 0.1681 0.147 Uiso 1 1 calc GR . . . .
C9 C 0.0131(5) 0.4595(4) 0.1414(4) 0.069(3) Uani 1 1 d D U . . .
H9A H 0.0375 0.4669 0.1887 0.104 Uiso 1 1 calc GR . . . .
H9B H 0.0376 0.4249 0.1309 0.104 Uiso 1 1 calc GR . . . .
H9C H -0.0431 0.4521 0.1279 0.104 Uiso 1 1 calc GR . . . .
C10 C -0.0174(4) 0.5663(4) 0.2461(3) 0.0363(18) Uani 1 1 d . U . . .
H10A H 0.0242 0.5411 0.2776 0.044 Uiso 1 1 calc R . . . .
H10B H -0.0607 0.5402 0.2182 0.044 Uiso 1 1 calc R . . . .
C11 C -0.0474(4) 0.6085(4) 0.2829(3) 0.0333(18) Uani 1 1 d . U . . .
H11A H -0.0895 0.6334 0.2515 0.040 Uiso 1 1 calc R . . . .
H11B H -0.0695 0.5861 0.3096 0.040 Uiso 1 1 calc R . . . .
C12 C 0.0610(4) 0.8740(4) 0.2248(4) 0.053(2) Uani 1 1 d D U . . .
H12 H 0.0859 0.9137 0.2388 0.063 Uiso 1 1 calc R . . . .
C13 C -0.0279(4) 0.8820(5) 0.2051(4) 0.088(4) Uani 1 1 d D U . . .
H13A H -0.0551 0.8450 0.1862 0.132 Uiso 1 1 calc GR . . . .
H13B H -0.0474 0.9138 0.1726 0.132 Uiso 1 1 calc GR . . . .
H13C H -0.0376 0.8922 0.2439 0.132 Uiso 1 1 calc GR . . . .
C14 C 0.0753(5) 0.8555(5) 0.1642(4) 0.070(3) Uani 1 1 d D U . . .
H14A H 0.1319 0.8539 0.1755 0.105 Uiso 1 1 calc GR . . . .
H14B H 0.0510 0.8845 0.1291 0.105 Uiso 1 1 calc GR . . . .
H14C H 0.0523 0.8164 0.1494 0.105 Uiso 1 1 calc GR . . . .
C15 C 0.0995(4) 0.8554(4) 0.3721(4) 0.050(2) Uani 1 1 d D U . . .
H15 H 0.0443 0.8484 0.3669 0.060 Uiso 1 1 calc R . . . .
C16 C 0.1530(4) 0.8265(4) 0.4363(3) 0.056(2) Uani 1 1 d D U . . .
H16A H 0.1455 0.7835 0.4328 0.083 Uiso 1 1 calc GR . . . .
H16B H 0.1400 0.8414 0.4720 0.083 Uiso 1 1 calc GR . . . .
H16C H 0.2077 0.8359 0.4454 0.083 Uiso 1 1 calc GR . . . .
C17 C 0.1125(6) 0.9228(4) 0.3762(5) 0.091(4) Uani 1 1 d D U . . .
H17A H 0.1665 0.9315 0.3821 0.137 Uiso 1 1 calc GR . . . .
H17B H 0.1033 0.9386 0.4135 0.137 Uiso 1 1 calc GR . . . .
H17C H 0.0760 0.9413 0.3356 0.137 Uiso 1 1 calc GR . . . .
C18 C 0.2146(4) 0.8139(3) 0.3072(3) 0.0345(18) Uani 1 1 d D U . . .
H18 H 0.2121 0.7968 0.2651 0.041 Uiso 1 1 calc R . . . .
C19 C 0.2673(4) 0.7715(3) 0.3610(3) 0.041(2) Uani 1 1 d D U . . .
H19A H 0.2816 0.7900 0.4040 0.062 Uiso 1 1 calc GR . . . .
H19B H 0.3149 0.7630 0.3540 0.062 Uiso 1 1 calc GR . . . .
H19C H 0.2388 0.7346 0.3591 0.062 Uiso 1 1 calc GR . . . .
C20 C 0.2579(4) 0.8734(3) 0.3145(4) 0.059(3) Uani 1 1 d D U . . .
H20A H 0.2259 0.9004 0.2795 0.089 Uiso 1 1 calc GR . . . .
H20B H 0.3084 0.8668 0.3116 0.089 Uiso 1 1 calc GR . . . .
H20C H 0.2669 0.8910 0.3572 0.089 Uiso 1 1 calc GR . . . .
C21 C -0.0129(4) 0.7459(4) 0.2813(3) 0.0379(19) Uani 1 1 d . U . . .
H21A H -0.0315 0.7855 0.2875 0.045 Uiso 1 1 calc R . . . .
H21B H -0.0500 0.7301 0.2386 0.045 Uiso 1 1 calc R . . . .
C22 C -0.0104(4) 0.7054(4) 0.3354(3) 0.0309(17) Uani 1 1 d . U . . .
H22A H 0.0252 0.7219 0.3782 0.037 Uiso 1 1 calc R . . . .
H22B H -0.0635 0.7019 0.3352 0.037 Uiso 1 1 calc R . . . .
C26 C 0.3385(4) 0.5929(4) 0.4749(3) 0.047(2) Uani 1 1 d D U . . .
H26 H 0.3148 0.5849 0.5072 0.056 Uiso 1 1 calc R . . . .
C27 C 0.3580(5) 0.6578(4) 0.4835(5) 0.094(4) Uani 1 1 d D U . . .
H27A H 0.3841 0.6692 0.4548 0.141 Uiso 1 1 calc GR . . . .
H27B H 0.3929 0.6656 0.5292 0.141 Uiso 1 1 calc GR . . . .
H27C H 0.3096 0.6807 0.4719 0.141 Uiso 1 1 calc GR . . . .
C28 C 0.4127(4) 0.5552(4) 0.4994(4) 0.065(3) Uani 1 1 d D U . . .
H28A H 0.3984 0.5133 0.4918 0.098 Uiso 1 1 calc GR . . . .
H28B H 0.4424 0.5620 0.5464 0.098 Uiso 1 1 calc GR . . . .
H28C H 0.4451 0.5661 0.4756 0.098 Uiso 1 1 calc GR . . . .
C29 C 0.2974(4) 0.5638(4) 0.3271(4) 0.050(2) Uani 1 1 d D U . . .
H29 H 0.2512 0.5634 0.2839 0.061 Uiso 1 1 calc R . . . .
C30 C 0.3482(5) 0.5091(4) 0.3307(5) 0.080(3) Uani 1 1 d D U . . .
H30A H 0.3940 0.5089 0.3727 0.120 Uiso 1 1 calc GR . . . .
H30B H 0.3658 0.5105 0.2947 0.120 Uiso 1 1 calc GR . . . .
H30C H 0.3173 0.4731 0.3269 0.120 Uiso 1 1 calc GR . . . .
C31 C 0.3494(5) 0.6201(4) 0.3295(4) 0.078(3) Uani 1 1 d D U . . .
H31A H 0.3175 0.6559 0.3229 0.117 Uiso 1 1 calc GR . . . .
H31B H 0.3689 0.6171 0.2948 0.117 Uiso 1 1 calc GR . . . .
H31C H 0.3938 0.6220 0.3722 0.117 Uiso 1 1 calc GR . . . .
C32 C 0.1486(3) 0.6358(4) 0.4132(3) 0.0318(18) Uani 1 1 d . U . . .
H32A H 0.1522 0.6792 0.4198 0.038 Uiso 1 1 calc R . . . .
H32B H 0.1795 0.6167 0.4559 0.038 Uiso 1 1 calc R . . . .
C33 C 0.0638(3) 0.6166(4) 0.3892(3) 0.0329(19) Uani 1 1 d . U . . .
H33A H 0.0600 0.5732 0.3832 0.039 Uiso 1 1 calc R . . . .
H33B H 0.0425 0.6274 0.4219 0.039 Uiso 1 1 calc R . . . .
C4 C -0.1293(9) 0.5521(13) 0.0911(7) 0.055(5) Uani 0.54(3) 1 d D U P A 1
H4 H -0.1291 0.5194 0.1214 0.065 Uiso 0.54(3) 1 calc R . P A 1
C5 C -0.1599(10) 0.5264(11) 0.0222(8) 0.066(8) Uani 0.54(3) 1 d D U P A 1
H5A H -0.1636 0.5579 -0.0092 0.099 Uiso 0.54(3) 1 calc GR . P A 1
H5B H -0.2118 0.5091 0.0113 0.099 Uiso 0.54(3) 1 calc GR . P A 1
H5C H -0.1237 0.4958 0.0201 0.099 Uiso 0.54(3) 1 calc GR . P A 1
C6 C -0.1820(10) 0.6001(15) 0.0973(10) 0.069(8) Uani 0.54(3) 1 d D U P A 1
H6A H -0.1615 0.6143 0.1427 0.104 Uiso 0.54(3) 1 calc GR . P A 1
H6B H -0.2350 0.5842 0.0852 0.104 Uiso 0.54(3) 1 calc GR . P A 1
H6C H -0.1838 0.6329 0.0680 0.104 Uiso 0.54(3) 1 calc GR . P A 1
C23 C 0.2312(17) 0.4975(14) 0.4231(14) 0.047(5) Uani 0.43(4) 1 d D U P B 1
H23 H 0.2801 0.4732 0.4378 0.056 Uiso 0.43(4) 1 calc R . P B 1
C24 C 0.1708(17) 0.4599(14) 0.3696(17) 0.068(9) Uani 0.43(4) 1 d D U P B 1
H24A H 0.1188 0.4780 0.3562 0.102 Uiso 0.43(4) 1 calc GR . P B 1
H24B H 0.1699 0.4200 0.3865 0.102 Uiso 0.43(4) 1 calc GR . P B 1
H24C H 0.1850 0.4576 0.3318 0.102 Uiso 0.43(4) 1 calc GR . P B 1
C25 C 0.2111(18) 0.4990(9) 0.4835(14) 0.056(7) Uani 0.43(4) 1 d D U P B 1
H25A H 0.2576 0.5107 0.5221 0.084 Uiso 0.43(4) 1 calc GR . P B 1
H25B H 0.1940 0.4596 0.4907 0.084 Uiso 0.43(4) 1 calc GR . P B 1
H25C H 0.1688 0.5275 0.4763 0.084 Uiso 0.43(4) 1 calc GR . P B 1
C4A C -0.1385(11) 0.5813(13) 0.0907(9) 0.054(6) Uani 0.46(3) 1 d D U P A 2
H4A H -0.1454 0.5588 0.1266 0.065 Uiso 0.46(3) 1 calc R . P A 2
C5A C -0.1844(14) 0.5438(12) 0.0320(14) 0.093(10) Uani 0.46(3) 1 d D U P A 2
H5AA H -0.1656 0.5508 -0.0026 0.139 Uiso 0.46(3) 1 calc GR . P A 2
H5AB H -0.2402 0.5541 0.0159 0.139 Uiso 0.46(3) 1 calc GR . P A 2
H5AC H -0.1775 0.5019 0.0446 0.139 Uiso 0.46(3) 1 calc GR . P A 2
C6A C -0.1794(10) 0.6389(12) 0.0916(11) 0.063(7) Uani 0.46(3) 1 d D U P A 2
H6AA H -0.1477 0.6614 0.1310 0.094 Uiso 0.46(3) 1 calc GR . P A 2
H6AB H -0.2309 0.6305 0.0918 0.094 Uiso 0.46(3) 1 calc GR . P A 2
H6AC H -0.1860 0.6621 0.0525 0.094 Uiso 0.46(3) 1 calc GR . P A 2
C23A C 0.2321(12) 0.4899(11) 0.4032(10) 0.048(5) Uani 0.57(4) 1 d D U P B 2
H23A H 0.2811 0.4657 0.4174 0.058 Uiso 0.57(4) 1 calc R . P B 2
C24A C 0.1739(11) 0.4641(10) 0.3375(11) 0.061(6) Uani 0.57(4) 1 d D U P B 2
H24D H 0.1227 0.4832 0.3251 0.091 Uiso 0.57(4) 1 calc GR . P B 2
H24E H 0.1685 0.4214 0.3423 0.091 Uiso 0.57(4) 1 calc GR . P B 2
H24F H 0.1936 0.4712 0.3035 0.091 Uiso 0.57(4) 1 calc GR . P B 2
C25A C 0.1984(12) 0.4821(11) 0.4552(11) 0.054(6) Uani 0.57(4) 1 d D U P B 2
H25D H 0.2299 0.5049 0.4944 0.081 Uiso 0.57(4) 1 calc GR . P B 2
H25E H 0.1998 0.4401 0.4667 0.081 Uiso 0.57(4) 1 calc GR . P B 2
H25F H 0.1441 0.4962 0.4377 0.081 Uiso 0.57(4) 1 calc GR . P B 2
Th2 Th 0.40233(2) 0.26349(2) 0.77138(2) 0.03142(9) Uani 1 1 d D U . . .
P2 P 0.24858(12) 0.30796(16) 0.76763(12) 0.0670(9) Uani 1 1 d D U . . .
H2D H 0.1848(8) 0.270(2) 0.731(3) 0.080 Uiso 1 1 d DR . . . .
H2E H 0.2472(15) 0.313(3) 0.8300(11) 0.080 Uiso 1 1 d DR . . . .
Si4 Si 0.52745(12) 0.36525(12) 0.89688(10) 0.0397(6) Uani 1 1 d . U . . .
Si5 Si 0.34842(12) 0.11748(13) 0.81574(10) 0.0400(6) Uani 1 1 d . U . . .
Si6 Si 0.35410(14) 0.32162(17) 0.60745(11) 0.0676(10) Uani 1 1 d . U . . .
N5 N 0.5106(3) 0.2961(3) 0.8589(2) 0.0308(14) Uani 1 1 d . U . . .
N6 N 0.3955(3) 0.1623(3) 0.7793(3) 0.0359(15) Uani 1 1 d . U . . .
N7 N 0.4214(3) 0.2903(3) 0.6789(3) 0.0432(19) Uani 1 1 d . U . . .
N8 N 0.5338(3) 0.2130(3) 0.7725(3) 0.0293(14) Uani 1 1 d . U . . .
C34 C 0.6086(4) 0.4106(5) 0.8880(4) 0.057(2) Uani 1 1 d D U . . .
H34 H 0.6030 0.4515 0.9025 0.069 Uiso 1 1 calc R . . . .
C35 C 0.6932(4) 0.3930(5) 0.9274(4) 0.089(4) Uani 1 1 d D U . . .
H35A H 0.7037 0.3928 0.9742 0.133 Uiso 1 1 calc GR . . . .
H35B H 0.7281 0.4214 0.9193 0.133 Uiso 1 1 calc GR . . . .
H35C H 0.7024 0.3534 0.9141 0.133 Uiso 1 1 calc GR . . . .
C36 C 0.5965(5) 0.4161(5) 0.8143(4) 0.079(3) Uani 1 1 d D U . . .
H36A H 0.6148 0.3798 0.8008 0.119 Uiso 1 1 calc GR . . . .
H36B H 0.6264 0.4499 0.8092 0.119 Uiso 1 1 calc GR . . . .
H36C H 0.5406 0.4218 0.7869 0.119 Uiso 1 1 calc GR . . . .
C37 C 0.5666(5) 0.3572(4) 0.9915(4) 0.064(3) Uani 1 1 d D U . . .
H37 H 0.6217 0.3424 1.0064 0.077 Uiso 1 1 calc R . . . .
C38 C 0.5718(6) 0.4172(4) 1.0247(4) 0.110(4) Uani 1 1 d D U . . .
H38A H 0.6065 0.4435 1.0136 0.164 Uiso 1 1 calc GR . . . .
H38B H 0.5928 0.4118 1.0724 0.164 Uiso 1 1 calc GR . . . .
H38C H 0.5193 0.4349 1.0095 0.164 Uiso 1 1 calc GR . . . .
C39 C 0.5233(5) 0.3125(4) 1.0154(4) 0.061(3) Uani 1 1 d D U . . .
H39A H 0.4692 0.3258 1.0035 0.092 Uiso 1 1 calc GR . . . .
H39B H 0.5498 0.3087 1.0631 0.092 Uiso 1 1 calc GR . . . .
H39C H 0.5230 0.2740 0.9950 0.092 Uiso 1 1 calc GR . . . .
C40 C 0.4331(5) 0.4060(4) 0.8595(4) 0.059(2) Uani 1 1 d D U . . .
H40 H 0.4041 0.3876 0.8155 0.071 Uiso 1 1 calc R . . . .
C41 C 0.4374(5) 0.4725(4) 0.8469(5) 0.080(3) Uani 1 1 d D U . . .
H41A H 0.4641 0.4931 0.8888 0.121 Uiso 1 1 calc GR . . . .
H41B H 0.3842 0.4883 0.8245 0.121 Uiso 1 1 calc GR . . . .
H41C H 0.4668 0.4786 0.8194 0.121 Uiso 1 1 calc GR . . . .
C42 C 0.3792(4) 0.3982(4) 0.8975(4) 0.074(3) Uani 1 1 d D U . . .
H42A H 0.3686 0.3560 0.9002 0.111 Uiso 1 1 calc GR . . . .
H42B H 0.3296 0.4192 0.8742 0.111 Uiso 1 1 calc GR . . . .
H42C H 0.4055 0.4145 0.9418 0.111 Uiso 1 1 calc GR . . . .
C43 C 0.5767(4) 0.2537(4) 0.8834(3) 0.037(2) Uani 1 1 d . U . . .
H43A H 0.5603 0.2174 0.8993 0.044 Uiso 1 1 calc R . . . .
H43B H 0.6213 0.2714 0.9205 0.044 Uiso 1 1 calc R . . . .
C44 C 0.6021(4) 0.2382(4) 0.8286(3) 0.0334(18) Uani 1 1 d . U . . .
H44A H 0.6212 0.2741 0.8142 0.040 Uiso 1 1 calc R . . . .
H44B H 0.6453 0.2090 0.8444 0.040 Uiso 1 1 calc R . . . .
C45 C 0.4168(4) 0.0570(4) 0.8662(3) 0.050(2) Uani 1 1 d D U . . .
H45 H 0.4422 0.0405 0.8379 0.061 Uiso 1 1 calc R . . . .
C46 C 0.4840(4) 0.0789(4) 0.9285(3) 0.067(3) Uani 1 1 d D U . . .
H46A H 0.5092 0.1131 0.9181 0.101 Uiso 1 1 calc GR . . . .
H46B H 0.5226 0.0472 0.9466 0.101 Uiso 1 1 calc GR . . . .
H46C H 0.4633 0.0904 0.9609 0.101 Uiso 1 1 calc GR . . . .
C47 C 0.3755(5) 0.0048(4) 0.8826(4) 0.073(3) Uani 1 1 d D U . . .
H47A H 0.3473 0.0188 0.9087 0.110 Uiso 1 1 calc GR . . . .
H47B H 0.4146 -0.0247 0.9077 0.110 Uiso 1 1 calc GR . . . .
H47C H 0.3383 -0.0131 0.8419 0.110 Uiso 1 1 calc GR . . . .
C48 C 0.3108(4) 0.1667(4) 0.8648(3) 0.045(2) Uani 1 1 d D U . . .
H48 H 0.2747 0.1954 0.8326 0.054 Uiso 1 1 calc R . . . .
C49 C 0.3721(4) 0.2050(4) 0.9180(3) 0.055(3) Uani 1 1 d D U . . .
H49A H 0.4002 0.1808 0.9570 0.083 Uiso 1 1 calc GR . . . .
H49B H 0.3458 0.2378 0.9297 0.083 Uiso 1 1 calc GR . . . .
H49C H 0.4095 0.2208 0.9013 0.083 Uiso 1 1 calc GR . . . .
C50 C 0.2600(4) 0.1342(4) 0.8939(4) 0.060(3) Uani 1 1 d D U . . .
H50A H 0.2206 0.1103 0.8597 0.090 Uiso 1 1 calc GR . . . .
H50B H 0.2337 0.1631 0.9109 0.090 Uiso 1 1 calc GR . . . .
H50C H 0.2932 0.1084 0.9296 0.090 Uiso 1 1 calc GR . . . .
C51 C 0.2591(4) 0.0787(4) 0.7517(3) 0.049(2) Uani 1 1 d D U . . .
H51 H 0.2388 0.0504 0.7757 0.059 Uiso 1 1 calc R . . . .
C52 C 0.1932(4) 0.1228(4) 0.7161(4) 0.062(3) Uani 1 1 d D U . . .
H52A H 0.1793 0.1440 0.7483 0.092 Uiso 1 1 calc GR . . . .
H52B H 0.1471 0.1014 0.6857 0.092 Uiso 1 1 calc GR . . . .
H52C H 0.2109 0.1511 0.6917 0.092 Uiso 1 1 calc GR . . . .
C53 C 0.2790(4) 0.0426(4) 0.7026(4) 0.073(3) Uani 1 1 d D U . . .
H53A H 0.3015 0.0687 0.6796 0.109 Uiso 1 1 calc GR . . . .
H53B H 0.2312 0.0242 0.6709 0.109 Uiso 1 1 calc GR . . . .
H53C H 0.3171 0.0118 0.7259 0.109 Uiso 1 1 calc GR . . . .
C54 C 0.4406(4) 0.1313(4) 0.7480(3) 0.043(2) Uani 1 1 d . U . . .
H54A H 0.4195 0.1415 0.7008 0.051 Uiso 1 1 calc R . . . .
H54B H 0.4353 0.0880 0.7519 0.051 Uiso 1 1 calc R . . . .
C55 C 0.5266(4) 0.1486(4) 0.7804(3) 0.0367(18) Uani 1 1 d . U . . .
H55A H 0.5479 0.1383 0.8276 0.044 Uiso 1 1 calc R . . . .
H55B H 0.5569 0.1268 0.7598 0.044 Uiso 1 1 calc R . . . .
C56 C 0.3724(5) 0.3029(5) 0.5343(3) 0.074(3) Uani 1 1 d D U . . .
H56 H 0.4264 0.3162 0.5412 0.089 Uiso 1 1 calc R . . . .
C57 C 0.3678(8) 0.2319(5) 0.5278(5) 0.139(5) Uani 1 1 d D U . . .
H57A H 0.4177 0.2147 0.5578 0.209 Uiso 1 1 calc GR . . . .
H57B H 0.3578 0.2206 0.4827 0.209 Uiso 1 1 calc GR . . . .
H57C H 0.3253 0.2173 0.5391 0.209 Uiso 1 1 calc GR . . . .
C58 C 0.3143(6) 0.3278(5) 0.4697(4) 0.098(4) Uani 1 1 d D U . . .
H58A H 0.2608 0.3175 0.4641 0.147 Uiso 1 1 calc GR . . . .
H58B H 0.3248 0.3110 0.4335 0.147 Uiso 1 1 calc GR . . . .
H58C H 0.3196 0.3709 0.4698 0.147 Uiso 1 1 calc GR . . . .
C59 C 0.3617(5) 0.4084(5) 0.6091(4) 0.073(3) Uani 1 1 d D U . . .
H59 H 0.3205 0.4236 0.5672 0.087 Uiso 1 1 calc R . . . .
C60 C 0.4399(5) 0.4290(6) 0.6121(5) 0.100(4) Uani 1 1 d D U . . .
H60A H 0.4818 0.4124 0.6512 0.150 Uiso 1 1 calc GR . . . .
H60B H 0.4422 0.4723 0.6143 0.150 Uiso 1 1 calc GR . . . .
H60C H 0.4466 0.4156 0.5729 0.150 Uiso 1 1 calc GR . . . .
C61 C 0.3442(5) 0.4339(6) 0.6661(4) 0.096(4) Uani 1 1 d D U . . .
H61A H 0.2946 0.4176 0.6642 0.143 Uiso 1 1 calc GR . . . .
H61B H 0.3403 0.4771 0.6622 0.143 Uiso 1 1 calc GR . . . .
H61C H 0.3867 0.4231 0.7079 0.143 Uiso 1 1 calc GR . . . .
C62 C 0.2562(4) 0.3063(4) 0.6079(3) 0.052(2) Uani 1 1 d D U . . .
H62 H 0.2581 0.3193 0.6514 0.062 Uiso 1 1 calc R . . . .
C63 C 0.1834(4) 0.3340(4) 0.5553(4) 0.083(4) Uani 1 1 d D U . . .
H63A H 0.1808 0.3760 0.5652 0.125 Uiso 1 1 calc GR . . . .
H63B H 0.1364 0.3138 0.5544 0.125 Uiso 1 1 calc GR . . . .
H63C H 0.1861 0.3301 0.5124 0.125 Uiso 1 1 calc GR . . . .
C64 C 0.2412(6) 0.2366(4) 0.6026(5) 0.108(4) Uani 1 1 d D U . . .
H64A H 0.2101 0.2259 0.5567 0.162 Uiso 1 1 calc GR . . . .
H64B H 0.2128 0.2252 0.6294 0.162 Uiso 1 1 calc GR . . . .
H64C H 0.2917 0.2158 0.6182 0.162 Uiso 1 1 calc GR . . . .
C65 C 0.5045(4) 0.2866(4) 0.6855(3) 0.044(2) Uani 1 1 d . U . . .
H65A H 0.5363 0.3170 0.7169 0.053 Uiso 1 1 calc R . . . .
H65B H 0.5063 0.2949 0.6425 0.053 Uiso 1 1 calc R . . . .
C66 C 0.5391(4) 0.2266(4) 0.7089(3) 0.039(2) Uani 1 1 d . U . . .
H66A H 0.5102 0.1963 0.6759 0.046 Uiso 1 1 calc R . . . .
H66B H 0.5947 0.2260 0.7147 0.046 Uiso 1 1 calc R . . . .

loop_
_atom_site_aniso_label
_atom_site_aniso_U_11
_atom_site_aniso_U_22
_atom_site_aniso_U_33
_atom_site_aniso_U_23
_atom_site_aniso_U_13
_atom_site_aniso_U_12
Th1 0.02769(14) 0.02813(19) 0.02231(12) 0.00231(13) 0.01137(10) 0.00197(13)
P1 0.0660(15) 0.062(2) 0.0611(14) 0.0019(15) 0.0475(12) -0.0033(15)
Si1 0.0426(12) 0.0505(19) 0.0249(9) -0.0082(11) 0.0084(9) -0.0053(12)
Si2 0.0384(12) 0.0225(15) 0.0423(11) 0.0034(11) 0.0171(9) 0.0029(10)
Si3 0.0279(11) 0.0271(15) 0.0340(10) 0.0020(10) 0.0033(8) -0.0010(10)
N1 0.033(3) 0.031(4) 0.026(2) -0.002(3) 0.010(2) 0.001(3)
N2 0.029(3) 0.029(4) 0.039(3) 0.000(3) 0.015(2) 0.000(2)
N3 0.028(3) 0.031(4) 0.026(3) 0.001(3) 0.010(2) -0.001(3)
N4 0.022(3) 0.031(4) 0.024(2) -0.001(2) 0.010(2) -0.002(2)
C1 0.059(5) 0.045(5) 0.031(3) -0.003(3) 0.013(3) 0.001(4)
C2 0.108(7) 0.079(9) 0.033(4) -0.009(4) 0.025(4) -0.019(7)
C3 0.146(9) 0.062(7) 0.054(5) 0.004(5) 0.039(6) 0.029(6)
C7 0.092(5) 0.043(5) 0.050(4) -0.005(4) 0.041(4) 0.001(4)
C8 0.112(6) 0.047(8) 0.169(10) 0.001(8) 0.093(7) 0.010(6)
C9 0.121(7) 0.049(6) 0.051(5) -0.007(5) 0.049(5) -0.010(5)
C10 0.041(4) 0.032(5) 0.032(3) 0.000(3) 0.010(3) 0.001(3)
C11 0.030(3) 0.037(5) 0.032(3) -0.002(3) 0.011(3) -0.005(3)
C12 0.049(4) 0.041(6) 0.065(4) 0.023(4) 0.020(4) 0.005(4)
C13 0.055(5) 0.090(11) 0.109(7) 0.060(7) 0.024(5) 0.026(5)
C14 0.073(6) 0.075(9) 0.054(5) 0.029(5) 0.018(4) 0.015(6)
C15 0.050(5) 0.042(6) 0.066(4) -0.014(4) 0.030(4) 0.000(4)
C16 0.061(5) 0.056(7) 0.057(4) -0.021(4) 0.032(4) -0.016(5)
C17 0.141(9) 0.043(6) 0.113(8) -0.019(5) 0.075(7) 0.001(6)
C18 0.040(4) 0.026(5) 0.041(4) -0.001(3) 0.020(3) -0.002(3)
C19 0.034(4) 0.035(5) 0.053(4) -0.002(4) 0.016(3) -0.005(4)
C20 0.054(5) 0.039(6) 0.085(6) 0.005(5) 0.028(4) -0.010(4)
C21 0.032(4) 0.040(5) 0.045(4) 0.005(4) 0.018(3) 0.001(3)
C22 0.029(4) 0.031(4) 0.035(3) -0.004(3) 0.014(3) -0.004(3)
C26 0.040(4) 0.046(5) 0.042(4) 0.000(4) 0.003(3) -0.002(4)
C27 0.079(7) 0.054(6) 0.088(7) 0.001(5) -0.031(6) -0.011(5)
C28 0.037(4) 0.062(7) 0.069(5) 0.010(5) -0.009(4) -0.001(4)
C29 0.040(4) 0.059(6) 0.047(4) -0.006(4) 0.012(3) 0.007(4)
C30 0.083(6) 0.062(7) 0.096(7) -0.017(6) 0.038(6) 0.016(5)
C31 0.074(6) 0.078(8) 0.086(7) 0.000(6) 0.036(5) 0.010(5)
C32 0.032(3) 0.035(5) 0.022(3) 0.002(3) 0.004(2) 0.000(3)
C33 0.033(3) 0.045(5) 0.021(3) 0.005(3) 0.011(2) 0.000(3)
C4 0.051(6) 0.063(13) 0.041(7) -0.021(8) 0.010(5) -0.005(6)
C5 0.035(10) 0.10(2) 0.050(8) -0.037(10) 0.006(7) -0.008(10)
C6 0.049(8) 0.081(18) 0.062(11) -0.030(12) 0.006(8) 0.008(9)
C23 0.050(11) 0.033(8) 0.062(11) 0.007(7) 0.025(8) 0.001(7)
C24 0.081(15) 0.059(15) 0.076(14) 0.000(11) 0.043(12) -0.039(13)
C25 0.054(15) 0.056(17) 0.064(12) 0.022(9) 0.032(12) 0.018(11)
C4A 0.047(6) 0.069(14) 0.043(9) -0.004(8) 0.014(5) -0.007(6)
C5A 0.043(11) 0.13(2) 0.096(14) -0.055(14) 0.016(10) -0.004(11)
C6A 0.048(10) 0.088(16) 0.047(12) -0.007(10) 0.012(8) 0.005(9)
C23A 0.031(8) 0.033(7) 0.064(9) 0.008(6) 0.000(6) -0.001(5)
C24A 0.053(10) 0.033(11) 0.077(10) 0.009(8) 0.006(8) -0.022(8)
C25A 0.045(9) 0.031(12) 0.074(11) 0.017(8) 0.013(9) -0.005(9)
Th2 0.02011(14) 0.0431(2) 0.02921(13) 0.00099(14) 0.00796(10) 0.00268(13)
P2 0.0318(12) 0.103(3) 0.0672(15) -0.0156(17) 0.0213(11) 0.0126(14)
Si4 0.0446(12) 0.0325(17) 0.0492(12) -0.0091(12) 0.0263(10) 0.0015(11)
Si5 0.0398(12) 0.0483(19) 0.0404(11) -0.0039(12) 0.0249(10) -0.0108(12)
Si6 0.0501(14) 0.107(3) 0.0409(12) 0.0256(16) 0.0137(11) 0.0194(16)
N5 0.024(3) 0.033(4) 0.034(3) -0.005(3) 0.011(2) 0.004(3)
N6 0.032(3) 0.045(4) 0.034(3) -0.012(3) 0.016(2) -0.011(3)
N7 0.030(3) 0.060(5) 0.036(3) 0.016(3) 0.010(2) 0.007(3)
N8 0.026(3) 0.032(4) 0.032(3) -0.004(3) 0.014(2) -0.003(3)
C34 0.051(4) 0.038(6) 0.083(5) -0.016(5) 0.027(4) -0.008(4)
C35 0.060(5) 0.065(9) 0.138(8) -0.018(7) 0.037(5) -0.011(5)
C36 0.095(7) 0.063(9) 0.102(6) -0.010(6) 0.064(5) -0.011(6)
C37 0.069(5) 0.068(7) 0.053(4) -0.011(4) 0.022(4) 0.012(5)
C38 0.183(11) 0.080(8) 0.054(6) -0.025(6) 0.036(6) 0.011(7)
C39 0.061(5) 0.074(7) 0.050(5) -0.002(5) 0.025(4) 0.014(5)
C40 0.056(4) 0.047(6) 0.077(5) -0.003(5) 0.030(4) 0.005(4)
C41 0.096(7) 0.051(7) 0.104(8) 0.010(6) 0.051(6) 0.013(5)
C42 0.068(6) 0.069(9) 0.100(7) 0.000(6) 0.048(5) 0.016(6)
C43 0.023(3) 0.044(5) 0.035(3) -0.010(3) 0.003(3) 0.005(3)
C44 0.021(3) 0.034(5) 0.039(3) -0.007(3) 0.007(3) 0.002(3)
C45 0.053(4) 0.055(6) 0.057(4) 0.000(4) 0.036(3) 0.000(4)
C46 0.073(5) 0.073(8) 0.054(4) 0.017(5) 0.024(4) 0.000(5)
C47 0.082(6) 0.064(7) 0.093(7) 0.017(6) 0.056(5) 0.001(5)
C48 0.046(4) 0.058(6) 0.040(4) 0.001(4) 0.026(3) -0.003(4)
C49 0.064(5) 0.062(7) 0.050(4) -0.009(5) 0.034(4) 0.000(5)
C50 0.062(5) 0.081(8) 0.057(5) -0.005(5) 0.044(4) -0.008(5)
C51 0.046(4) 0.056(6) 0.054(4) -0.006(4) 0.030(3) -0.021(4)
C52 0.045(4) 0.070(7) 0.063(5) -0.010(5) 0.015(4) -0.019(4)
C53 0.063(5) 0.086(8) 0.082(6) -0.036(6) 0.042(5) -0.032(5)
C54 0.049(4) 0.042(5) 0.048(4) -0.007(4) 0.031(3) -0.018(4)
C55 0.046(4) 0.029(4) 0.041(4) -0.006(3) 0.025(3) -0.001(3)
C56 0.073(6) 0.111(9) 0.037(4) 0.009(5) 0.019(4) 0.019(6)
C57 0.195(13) 0.128(9) 0.063(7) -0.006(7) 0.019(8) 0.039(8)
C58 0.129(8) 0.120(11) 0.037(4) 0.017(6) 0.025(5) 0.043(8)
C59 0.070(5) 0.070(6) 0.069(5) 0.020(5) 0.019(4) 0.014(5)
C60 0.079(6) 0.090(10) 0.137(9) 0.041(8) 0.051(6) 0.011(6)
C61 0.100(7) 0.097(10) 0.091(7) -0.005(7) 0.040(6) 0.012(7)
C62 0.034(4) 0.082(7) 0.030(4) 0.006(4) 0.003(3) 0.002(4)
C63 0.050(5) 0.123(11) 0.062(5) 0.026(6) 0.008(4) 0.021(6)
C64 0.097(8) 0.107(8) 0.092(8) 0.020(6) 0.008(6) -0.021(6)
C65 0.034(4) 0.061(6) 0.040(4) 0.019(4) 0.018(3) 0.004(4)
C66 0.031(4) 0.051(6) 0.039(3) 0.006(3) 0.019(3) -0.003(3)

loop_
_atom_type_symbol
_atom_type_description
_atom_type_scat_dispersion_real
_atom_type_scat_dispersion_imag
_atom_type_scat_source
C C 0.0033 0.0016 'International Tables Vol C Tables 4.2.6.8 and 6.1.1.4'
H H 0.0000 0.0000 'International Tables Vol C Tables 4.2.6.8 and 6.1.1.4'
N N 0.0061 0.0033 'International Tables Vol C Tables 4.2.6.8 and 6.1.1.4'
P P 0.1023 0.0942 'International Tables Vol C Tables 4.2.6.8 and 6.1.1.4'
Si Si 0.0817 0.0704 'International Tables Vol C Tables 4.2.6.8 and 6.1.1.4'
Th Th -7.2400 8.8979 'International Tables Vol C Tables 4.2.6.8 and 6.1.1.4'

loop_
_exptl_crystal_face_index_h
_exptl_crystal_face_index_k
_exptl_crystal_face_index_l
_exptl_crystal_face_perp_dist
15 -4 -30 0.0746
-26 2 18 0.1989
-18 4 29 0.1268
3 4 27 0.1570
23 -3 -24 0.0710
-1 -32 3 0.0492
9 0 23 0.1696
1 32 -4 0.0328
-3 28 -13 0.0734
-19 -19 -2 0.1927
-9 -3 -23 0.1328

loop_
_geom_angle_atom_site_label_1
_geom_angle_atom_site_label_2
_geom_angle_atom_site_label_3
_geom_angle
_geom_angle_site_symmetry_1
_geom_angle_site_symmetry_3
N1 Th1 P1 111.51(13) . .
N1 Th1 N3 107.1(2) . .
N1 Th1 N4 70.09(17) . .
N2 Th1 P1 104.77(16) . .
N2 Th1 N1 111.3(2) . .
N2 Th1 N3 107.6(2) . .
N2 Th1 N4 69.6(2) . .
N3 Th1 P1 114.50(13) . .
N3 Th1 N4 69.63(16) . .
N4 Th1 P1 174.10(15) . .
Th1 P1 H1A 113.0(9) . .
Th1 P1 H1B 112.4(8) . .
H1A P1 H1B 102.1(15) . .
N1 Si1 C1 107.7(3) . .
N1 Si1 C7 110.4(3) . .
N1 Si1 C4 113.0(5) . .
N1 Si1 C4A 108.0(7) . .
C1 Si1 C7 107.0(4) . .
C1 Si1 C4 119.6(8) . .
C1 Si1 C4A 105.2(8) . .
C7 Si1 C4A 118.0(9) . .
C4 Si1 C7 98.5(8) . .
N2 Si2 C12 112.3(4) . .
N2 Si2 C15 110.2(3) . .
N2 Si2 C18 107.5(3) . .
C12 Si2 C15 107.8(4) . .
C18 Si2 C12 106.3(3) . .
C18 Si2 C15 112.8(3) . .
N3 Si3 C26 112.5(3) . .
N3 Si3 C29 105.8(3) . .
N3 Si3 C23 111.6(11) . .
N3 Si3 C23A 115.1(7) . .
C26 Si3 C23 97.4(9) . .
C26 Si3 C23A 107.6(6) . .
C29 Si3 C26 112.5(3) . .
C29 Si3 C23 117.1(10) . .
C29 Si3 C23A 103.0(8) . .
Si1 N1 Th1 131.1(3) . .
C10 N1 Th1 112.5(4) . .
C10 N1 Si1 116.2(5) . .
Si2 N2 Th1 131.6(3) . .
C21 N2 Th1 112.6(5) . .
C21 N2 Si2 115.8(5) . .
Si3 N3 Th1 132.3(3) . .
C32 N3 Th1 112.5(4) . .
C32 N3 Si3 115.1(4) . .
C11 N4 Th1 106.9(4) . .
C11 N4 C33 111.2(6) . .
C22 N4 Th1 107.5(4) . .
C22 N4 C11 111.5(5) . .
C22 N4 C33 112.1(5) . .
C33 N4 Th1 107.3(3) . .
Si1 C1 H1 105.3 . .
C2 C1 Si1 114.1(6) . .
C2 C1 H1 105.3 . .
C3 C1 Si1 117.5(6) . .
C3 C1 H1 105.3 . .
C3 C1 C2 108.2(6) . .
C1 C2 H2A 109.5 . .
C1 C2 H2B 109.5 . .
C1 C2 H2C 109.5 . .
H2A C2 H2B 109.5 . .
H2A C2 H2C 109.5 . .
H2B C2 H2C 109.5 . .
C1 C3 H3A 109.5 . .
C1 C3 H3B 109.5 . .
C1 C3 H3C 109.5 . .
H3A C3 H3B 109.5 . .
H3A C3 H3C 109.5 . .
H3B C3 H3C 109.5 . .
Si1 C7 H7 107.3 . .
C8 C7 Si1 111.3(7) . .
C8 C7 H7 107.3 . .
C9 C7 Si1 111.9(6) . .
C9 C7 H7 107.3 . .
C9 C7 C8 111.4(7) . .
C7 C8 H8A 109.5 . .
C7 C8 H8B 109.5 . .
C7 C8 H8C 109.5 . .
H8A C8 H8B 109.5 . .
H8A C8 H8C 109.5 . .
H8B C8 H8C 109.5 . .
C7 C9 H9A 109.5 . .
C7 C9 H9B 109.5 . .
C7 C9 H9C 109.5 . .
H9A C9 H9B 109.5 . .
H9A C9 H9C 109.5 . .
H9B C9 H9C 109.5 . .
N1 C10 H10A 109.5 . .
N1 C10 H10B 109.5 . .
N1 C10 C11 110.7(7) . .
H10A C10 H10B 108.1 . .
C11 C10 H10A 109.5 . .
C11 C10 H10B 109.5 . .
N4 C11 C10 109.4(5) . .
N4 C11 H11A 109.8 . .
N4 C11 H11B 109.8 . .
C10 C11 H11A 109.8 . .
C10 C11 H11B 109.8 . .
H11A C11 H11B 108.2 . .
Si2 C12 H12 107.1 . .
C13 C12 Si2 113.9(6) . .
C13 C12 H12 107.1 . .
C14 C12 Si2 112.2(6) . .
C14 C12 H12 107.1 . .
C14 C12 C13 109.1(6) . .
C12 C13 H13A 109.5 . .
C12 C13 H13B 109.5 . .
C12 C13 H13C 109.5 . .
H13A C13 H13B 109.5 . .
H13A C13 H13C 109.5 . .
H13B C13 H13C 109.5 . .
C12 C14 H14A 109.5 . .
C12 C14 H14B 109.5 . .
C12 C14 H14C 109.5 . .
H14A C14 H14B 109.5 . .
H14A C14 H14C 109.5 . .
H14B C14 H14C 109.5 . .
Si2 C15 H15 107.0 . .
C16 C15 Si2 113.1(6) . .
C16 C15 H15 107.0 . .
C16 C15 C17 110.0(6) . .
C17 C15 Si2 112.3(6) . .
C17 C15 H15 107.0 . .
C15 C16 H16A 109.5 . .
C15 C16 H16B 109.5 . .
C15 C16 H16C 109.5 . .
H16A C16 H16B 109.5 . .
H16A C16 H16C 109.5 . .
H16B C16 H16C 109.5 . .
C15 C17 H17A 109.5 . .
C15 C17 H17B 109.5 . .
C15 C17 H17C 109.5 . .
H17A C17 H17B 109.5 . .
H17A C17 H17C 109.5 . .
H17B C17 H17C 109.5 . .
Si2 C18 H18 105.3 . .
C19 C18 Si2 117.3(5) . .
C19 C18 H18 105.3 . .
C19 C18 C20 108.6(5) . .
C20 C18 Si2 114.0(5) . .
C20 C18 H18 105.3 . .
C18 C19 H19A 109.5 . .
C18 C19 H19B 109.5 . .
C18 C19 H19C 109.5 . .
H19A C19 H19B 109.5 . .
H19A C19 H19C 109.5 . .
H19B C19 H19C 109.5 . .
C18 C20 H20A 109.5 . .
C18 C20 H20B 109.5 . .
C18 C20 H20C 109.5 . .
H20A C20 H20B 109.5 . .
H20A C20 H20C 109.5 . .
H20B C20 H20C 109.5 . .
N2 C21 H21A 109.7 . .
N2 C21 H21B 109.7 . .
H21A C21 H21B 108.2 . .
C22 C21 N2 109.9(6) . .
C22 C21 H21A 109.7 . .
C22 C21 H21B 109.7 . .
N4 C22 C21 109.4(6) . .
N4 C22 H22A 109.8 . .
N4 C22 H22B 109.8 . .
C21 C22 H22A 109.8 . .
C21 C22 H22B 109.8 . .
H22A C22 H22B 108.2 . .
Si3 C26 H26 103.9 . .
C27 C26 Si3 116.8(6) . .
C27 C26 H26 103.9 . .
C27 C26 C28 111.2(6) . .
C28 C26 Si3 115.3(6) . .
C28 C26 H26 103.9 . .
C26 C27 H27A 109.5 . .
C26 C27 H27B 109.5 . .
C26 C27 H27C 109.5 . .
H27A C27 H27B 109.5 . .
H27A C27 H27C 109.5 . .
H27B C27 H27C 109.5 . .
C26 C28 H28A 109.5 . .
C26 C28 H28B 109.5 . .
C26 C28 H28C 109.5 . .
H28A C28 H28B 109.5 . .
H28A C28 H28C 109.5 . .
H28B C28 H28C 109.5 . .
Si3 C29 H29 108.3 . .
C30 C29 Si3 115.4(6) . .
C30 C29 H29 108.3 . .
C30 C29 C31 106.7(5) . .
C31 C29 Si3 109.5(6) . .
C31 C29 H29 108.3 . .
C29 C30 H30A 109.5 . .
C29 C30 H30B 109.5 . .
C29 C30 H30C 109.5 . .
H30A C30 H30B 109.5 . .
H30A C30 H30C 109.5 . .
H30B C30 H30C 109.5 . .
C29 C31 H31A 109.5 . .
C29 C31 H31B 109.5 . .
C29 C31 H31C 109.5 . .
H31A C31 H31B 109.5 . .
H31A C31 H31C 109.5 . .
H31B C31 H31C 109.5 . .
N3 C32 H32A 109.6 . .
N3 C32 H32B 109.6 . .
N3 C32 C33 110.4(5) . .
H32A C32 H32B 108.1 . .
C33 C32 H32A 109.6 . .
C33 C32 H32B 109.6 . .
N4 C33 C32 109.0(6) . .
N4 C33 H33A 109.9 . .
N4 C33 H33B 109.9 . .
C32 C33 H33A 109.9 . .
C32 C33 H33B 109.9 . .
H33A C33 H33B 108.3 . .
Si1 C4 H4 107.3 . .
C5 C4 Si1 113.6(13) . .
C5 C4 H4 107.3 . .
C6 C4 Si1 109.0(13) . .
C6 C4 H4 107.3 . .
C6 C4 C5 112.0(9) . .
C4 C5 H5A 109.5 . .
C4 C5 H5B 109.5 . .
C4 C5 H5C 109.5 . .
H5A C5 H5B 109.5 . .
H5A C5 H5C 109.5 . .
H5B C5 H5C 109.5 . .
C4 C6 H6A 109.5 . .
C4 C6 H6B 109.5 . .
C4 C6 H6C 109.5 . .
H6A C6 H6B 109.5 . .
H6A C6 H6C 109.5 . .
H6B C6 H6C 109.5 . .
Si3 C23 H23 103.7 . .
C24 C23 Si3 115.3(17) . .
C24 C23 H23 103.7 . .
C24 C23 C25 109.5(10) . .
C25 C23 Si3 118.8(16) . .
C25 C23 H23 103.7 . .
C23 C24 H24A 109.5 . .
C23 C24 H24B 109.5 . .
C23 C24 H24C 109.5 . .
H24A C24 H24B 109.5 . .
H24A C24 H24C 109.5 . .
H24B C24 H24C 109.5 . .
C23 C25 H25A 109.5 . .
C23 C25 H25B 109.5 . .
C23 C25 H25C 109.5 . .
H25A C25 H25B 109.5 . .
H25A C25 H25C 109.5 . .
H25B C25 H25C 109.5 . .
Si1 C4A H4A 101.4 . .
C5A C4A Si1 117.6(14) . .
C5A C4A H4A 101.4 . .
C5A C4A C6A 112.6(10) . .
C6A C4A Si1 118.3(14) . .
C6A C4A H4A 101.4 . .
C4A C5A H5AA 109.5 . .
C4A C5A H5AB 109.5 . .
C4A C5A H5AC 109.5 . .
H5AA C5A H5AB 109.5 . .
H5AA C5A H5AC 109.5 . .
H5AB C5A H5AC 109.5 . .
C4A C6A H6AA 109.5 . .
C4A C6A H6AB 109.5 . .
C4A C6A H6AC 109.5 . .
H6AA C6A H6AB 109.5 . .
H6AA C6A H6AC 109.5 . .
H6AB C6A H6AC 109.5 . .
Si3 C23A H23A 107.3 . .
C24A C23A Si3 111.8(13) . .
C24A C23A H23A 107.3 . .
C25A C23A Si3 113.7(13) . .
C25A C23A H23A 107.3 . .
C25A C23A C24A 109.2(9) . .
C23A C24A H24D 109.5 . .
C23A C24A H24E 109.5 . .
C23A C24A H24F 109.5 . .
H24D C24A H24E 109.5 . .
H24D C24A H24F 109.5 . .
H24E C24A H24F 109.5 . .
C23A C25A H25D 109.5 . .
C23A C25A H25E 109.5 . .
C23A C25A H25F 109.5 . .
H25D C25A H25E 109.5 . .
H25D C25A H25F 109.5 . .
H25E C25A H25F 109.5 . .
N5 Th2 P2 114.73(15) . .
N5 Th2 N6 108.1(2) . .
N5 Th2 N7 106.1(2) . .
N5 Th2 N8 69.09(18) . .
N6 Th2 P2 104.68(15) . .
N6 Th2 N7 111.3(2) . .
N6 Th2 N8 69.85(19) . .
N7 Th2 P2 111.99(15) . .
N7 Th2 N8 69.77(19) . .
N8 Th2 P2 174.37(16) . .
Th2 P2 H2D 112.3(9) . .
Th2 P2 H2E 113.2(9) . .
H2D P2 H2E 105.2(17) . .
N5 Si4 C34 115.3(3) . .
N5 Si4 C37 111.0(4) . .
N5 Si4 C40 105.9(4) . .
C34 Si4 C37 101.3(4) . .
C40 Si4 C34 109.5(4) . .
C40 Si4 C37 114.0(4) . .
N6 Si5 C45 110.6(3) . .
N6 Si5 C48 107.6(4) . .
N6 Si5 C51 111.6(3) . .
C45 Si5 C51 106.7(4) . .
C48 Si5 C45 113.6(3) . .
C48 Si5 C51 106.8(3) . .
N7 Si6 C56 113.4(4) . .
N7 Si6 C59 111.7(4) . .
N7 Si6 C62 105.5(3) . .
C56 Si6 C59 102.0(5) . .
C56 Si6 C62 119.5(4) . .
C62 Si6 C59 104.4(4) . .
Si4 N5 Th2 128.8(3) . .
C43 N5 Th2 114.9(5) . .
C43 N5 Si4 116.2(4) . .
Si5 N6 Th2 131.9(3) . .
C54 N6 Th2 112.3(5) . .
C54 N6 Si5 115.8(6) . .
Si6 N7 Th2 127.9(3) . .
C65 N7 Th2 115.0(4) . .
C65 N7 Si6 116.8(5) . .
C44 N8 Th2 108.1(4) . .
C44 N8 C66 110.9(5) . .
C55 N8 Th2 107.1(4) . .
C55 N8 C44 111.4(6) . .
C55 N8 C66 111.1(6) . .
C66 N8 Th2 108.1(4) . .
Si4 C34 H34 106.0 . .
C35 C34 Si4 118.9(7) . .
C35 C34 H34 106.0 . .
C35 C34 C36 107.7(6) . .
C36 C34 Si4 111.4(6) . .
C36 C34 H34 106.0 . .
C34 C35 H35A 109.5 . .
C34 C35 H35B 109.5 . .
C34 C35 H35C 109.5 . .
H35A C35 H35B 109.5 . .
H35A C35 H35C 109.5 . .
H35B C35 H35C 109.5 . .
C34 C36 H36A 109.5 . .
C34 C36 H36B 109.5 . .
C34 C36 H36C 109.5 . .
H36A C36 H36B 109.5 . .
H36A C36 H36C 109.5 . .
H36B C36 H36C 109.5 . .
Si4 C37 H37 106.2 . .
C38 C37 Si4 111.5(6) . .
C38 C37 H37 106.2 . .
C39 C37 Si4 115.0(6) . .
C39 C37 H37 106.2 . .
C39 C37 C38 111.1(6) . .
C37 C38 H38A 109.5 . .
C37 C38 H38B 109.5 . .
C37 C38 H38C 109.5 . .
H38A C38 H38B 109.5 . .
H38A C38 H38C 109.5 . .
H38B C38 H38C 109.5 . .
C37 C39 H39A 109.5 . .
C37 C39 H39B 109.5 . .
C37 C39 H39C 109.5 . .
H39A C39 H39B 109.5 . .
H39A C39 H39C 109.5 . .
H39B C39 H39C 109.5 . .
Si4 C40 H40 105.9 . .
C41 C40 Si4 117.2(6) . .
C41 C40 H40 105.9 . .
C41 C40 C42 107.5(6) . .
C42 C40 Si4 113.6(6) . .
C42 C40 H40 105.9 . .
C40 C41 H41A 109.5 . .
C40 C41 H41B 109.5 . .
C40 C41 H41C 109.5 . .
H41A C41 H41B 109.5 . .
H41A C41 H41C 109.5 . .
H41B C41 H41C 109.5 . .
C40 C42 H42A 109.5 . .
C40 C42 H42B 109.5 . .
C40 C42 H42C 109.5 . .
H42A C42 H42B 109.5 . .
H42A C42 H42C 109.5 . .
H42B C42 H42C 109.5 . .
N5 C43 H43A 109.8 . .
N5 C43 H43B 109.8 . .
N5 C43 C44 109.6(6) . .
H43A C43 H43B 108.2 . .
C44 C43 H43A 109.8 . .
C44 C43 H43B 109.8 . .
N8 C44 C43 109.0(5) . .
N8 C44 H44A 109.9 . .
N8 C44 H44B 109.9 . .
C43 C44 H44A 109.9 . .
C43 C44 H44B 109.9 . .
H44A C44 H44B 108.3 . .
Si5 C45 H45 105.8 . .
C46 C45 Si5 114.5(6) . .
C46 C45 H45 105.8 . .
C46 C45 C47 109.7(6) . .
C47 C45 Si5 114.5(5) . .
C47 C45 H45 105.8 . .
C45 C46 H46A 109.5 . .
C45 C46 H46B 109.5 . .
C45 C46 H46C 109.5 . .
H46A C46 H46B 109.5 . .
H46A C46 H46C 109.5 . .
H46B C46 H46C 109.5 . .
C45 C47 H47A 109.5 . .
C45 C47 H47B 109.5 . .
C45 C47 H47C 109.5 . .
H47A C47 H47B 109.5 . .
H47A C47 H47C 109.5 . .
H47B C47 H47C 109.5 . .
Si5 C48 H48 105.3 . .
C49 C48 Si5 116.4(5) . .
C49 C48 H48 105.3 . .
C50 C48 Si5 113.5(6) . .
C50 C48 H48 105.3 . .
C50 C48 C49 109.8(5) . .
C48 C49 H49A 109.5 . .
C48 C49 H49B 109.5 . .
C48 C49 H49C 109.5 . .
H49A C49 H49B 109.5 . .
H49A C49 H49C 109.5 . .
H49B C49 H49C 109.5 . .
C48 C50 H50A 109.5 . .
C48 C50 H50B 109.5 . .
C48 C50 H50C 109.5 . .
H50A C50 H50B 109.5 . .
H50A C50 H50C 109.5 . .
H50B C50 H50C 109.5 . .
Si5 C51 H51 107.2 . .
C52 C51 Si5 111.3(6) . .
C52 C51 H51 107.2 . .
C53 C51 Si5 113.0(5) . .
C53 C51 H51 107.2 . .
C53 C51 C52 110.7(6) . .
C51 C52 H52A 109.5 . .
C51 C52 H52B 109.5 . .
C51 C52 H52C 109.5 . .
H52A C52 H52B 109.5 . .
H52A C52 H52C 109.5 . .
H52B C52 H52C 109.5 . .
C51 C53 H53A 109.5 . .
C51 C53 H53B 109.5 . .
C51 C53 H53C 109.5 . .
H53A C53 H53B 109.5 . .
H53A C53 H53C 109.5 . .
H53B C53 H53C 109.5 . .
N6 C54 H54A 109.6 . .
N6 C54 H54B 109.6 . .
N6 C54 C55 110.2(6) . .
H54A C54 H54B 108.1 . .
C55 C54 H54A 109.6 . .
C55 C54 H54B 109.6 . .
N8 C55 C54 109.0(6) . .
N8 C55 H55A 109.9 . .
N8 C55 H55B 109.9 . .
C54 C55 H55A 109.9 . .
C54 C55 H55B 109.9 . .
H55A C55 H55B 108.3 . .
Si6 C56 H56 109.0 . .
C57 C56 Si6 106.6(7) . .
C57 C56 H56 109.0 . .
C58 C56 Si6 116.0(6) . .
C58 C56 H56 109.0 . .
C58 C56 C57 107.0(7) . .
C56 C57 H57A 109.5 . .
C56 C57 H57B 109.5 . .
C56 C57 H57C 109.5 . .
H57A C57 H57B 109.5 . .
H57A C57 H57C 109.5 . .
H57B C57 H57C 109.5 . .
C56 C58 H58A 109.5 . .
C56 C58 H58B 109.5 . .
C56 C58 H58C 109.5 . .
H58A C58 H58B 109.5 . .
H58A C58 H58C 109.5 . .
H58B C58 H58C 109.5 . .
Si6 C59 H59 107.6 . .
C60 C59 Si6 111.8(7) . .
C60 C59 H59 107.6 . .
C60 C59 C61 111.6(7) . .
C61 C59 Si6 110.5(7) . .
C61 C59 H59 107.6 . .
C59 C60 H60A 109.5 . .
C59 C60 H60B 109.5 . .
C59 C60 H60C 109.5 . .
H60A C60 H60B 109.5 . .
H60A C60 H60C 109.5 . .
H60B C60 H60C 109.5 . .
C59 C61 H61A 109.5 . .
C59 C61 H61B 109.5 . .
C59 C61 H61C 109.5 . .
H61A C61 H61B 109.5 . .
H61A C61 H61C 109.5 . .
H61B C61 H61C 109.5 . .
Si6 C62 H62 107.4 . .
C63 C62 Si6 119.3(6) . .
C63 C62 H62 107.4 . .
C63 C62 C64 105.9(6) . .
C64 C62 Si6 109.0(7) . .
C64 C62 H62 107.4 . .
C62 C63 H63A 109.5 . .
C62 C63 H63B 109.5 . .
C62 C63 H63C 109.5 . .
H63A C63 H63B 109.5 . .
H63A C63 H63C 109.5 . .
H63B C63 H63C 109.5 . .
C62 C64 H64A 109.5 . .
C62 C64 H64B 109.5 . .
C62 C64 H64C 109.5 . .
H64A C64 H64B 109.5 . .
H64A C64 H64C 109.5 . .
H64B C64 H64C 109.5 . .
N7 C65 H65A 109.3 . .
N7 C65 H65B 109.3 . .
N7 C65 C66 111.5(7) . .
H65A C65 H65B 108.0 . .
C66 C65 H65A 109.3 . .
C66 C65 H65B 109.3 . .
N8 C66 C65 109.5(6) . .
N8 C66 H66A 109.8 . .
N8 C66 H66B 109.8 . .
C65 C66 H66A 109.8 . .
C65 C66 H66B 109.8 . .
H66A C66 H66B 108.2 . .

loop_
_geom_bond_atom_site_label_1
_geom_bond_atom_site_label_2
_geom_bond_distance
_geom_bond_site_symmetry_2
Th1 P1 2.982(2) .
Th1 N1 2.301(6) .
Th1 N2 2.279(6) .
Th1 N3 2.305(5) .
Th1 N4 2.703(5) .
P1 H1A 1.437(18) .
P1 H1B 1.448(18) .
Si1 N1 1.746(5) .
Si1 C1 1.874(9) .
Si1 C7 1.911(9) .
Si1 C4 1.901(19) .
Si1 C4A 1.94(2) .
Si2 N2 1.744(7) .
Si2 C12 1.903(8) .
Si2 C15 1.925(8) .
Si2 C18 1.881(7) .
Si3 N3 1.746(6) .
Si3 C26 1.886(7) .
Si3 C29 1.886(7) .
Si3 C23 1.91(3) .
Si3 C23A 1.90(2) .
N1 C10 1.498(8) .
N2 C21 1.509(8) .
N3 C32 1.482(7) .
N4 C11 1.482(8) .
N4 C22 1.480(9) .
N4 C33 1.483(8) .
C1 H1 1.0000 .
C1 C2 1.539(7) .
C1 C3 1.536(9) .
C2 H2A 0.9800 .
C2 H2B 0.9800 .
C2 H2C 0.9800 .
C3 H3A 0.9800 .
C3 H3B 0.9800 .
C3 H3C 0.9800 .
C7 H7 1.0000 .
C7 C8 1.530(9) .
C7 C9 1.509(9) .
C8 H8A 0.9800 .
C8 H8B 0.9800 .
C8 H8C 0.9800 .
C9 H9A 0.9800 .
C9 H9B 0.9800 .
C9 H9C 0.9800 .
C10 H10A 0.9900 .
C10 H10B 0.9900 .
C10 C11 1.504(9) .
C11 H11A 0.9900 .
C11 H11B 0.9900 .
C12 H12 1.0000 .
C12 C13 1.543(8) .
C12 C14 1.536(8) .
C13 H13A 0.9800 .
C13 H13B 0.9800 .
C13 H13C 0.9800 .
C14 H14A 0.9800 .
C14 H14B 0.9800 .
C14 H14C 0.9800 .
C15 H15 1.0000 .
C15 C16 1.523(8) .
C15 C17 1.539(9) .
C16 H16A 0.9800 .
C16 H16B 0.9800 .
C16 H16C 0.9800 .
C17 H17A 0.9800 .
C17 H17B 0.9800 .
C17 H17C 0.9800 .
C18 H18 1.0000 .
C18 C19 1.539(8) .
C18 C20 1.542(8) .
C19 H19A 0.9800 .
C19 H19B 0.9800 .
C19 H19C 0.9800 .
C20 H20A 0.9800 .
C20 H20B 0.9800 .
C20 H20C 0.9800 .
C21 H21A 0.9900 .
C21 H21B 0.9900 .
C21 C22 1.499(10) .
C22 H22A 0.9900 .
C22 H22B 0.9900 .
C26 H26 1.0000 .
C26 C27 1.504(9) .
C26 C28 1.526(8) .
C27 H27A 0.9800 .
C27 H27B 0.9800 .
C27 H27C 0.9800 .
C28 H28A 0.9800 .
C28 H28B 0.9800 .
C28 H28C 0.9800 .
C29 H29 1.0000 .
C29 C30 1.540(9) .
C29 C31 1.587(9) .
C30 H30A 0.9800 .
C30 H30B 0.9800 .
C30 H30C 0.9800 .
C31 H31A 0.9800 .
C31 H31B 0.9800 .
C31 H31C 0.9800 .
C32 H32A 0.9900 .
C32 H32B 0.9900 .
C32 C33 1.513(8) .
C33 H33A 0.9900 .
C33 H33B 0.9900 .
C4 H4 1.0000 .
C4 C5 1.522(11) .
C4 C6 1.505(12) .
C5 H5A 0.9800 .
C5 H5B 0.9800 .
C5 H5C 0.9800 .
C6 H6A 0.9800 .
C6 H6B 0.9800 .
C6 H6C 0.9800 .
C23 H23 1.0000 .
C23 C24 1.526(13) .
C23 C25 1.535(13) .
C24 H24A 0.9800 .
C24 H24B 0.9800 .
C24 H24C 0.9800 .
C25 H25A 0.9800 .
C25 H25B 0.9800 .
C25 H25C 0.9800 .
C4A H4A 1.0000 .
C4A C5A 1.503(12) .
C4A C6A 1.513(13) .
C5A H5AA 0.9800 .
C5A H5AB 0.9800 .
C5A H5AC 0.9800 .
C6A H6AA 0.9800 .
C6A H6AB 0.9800 .
C6A H6AC 0.9800 .
C23A H23A 1.0000 .
C23A C24A 1.542(11) .
C23A C25A 1.533(12) .
C24A H24D 0.9800 .
C24A H24E 0.9800 .
C24A H24F 0.9800 .
C25A H25D 0.9800 .
C25A H25E 0.9800 .
C25A H25F 0.9800 .
Th2 P2 3.003(2) .
Th2 N5 2.292(5) .
Th2 N6 2.301(7) .
Th2 N7 2.308(6) .
Th2 N8 2.691(5) .
P2 H2D 1.428(19) .
P2 H2E 1.405(18) .
Si4 N5 1.744(7) .
Si4 C34 1.900(8) .
Si4 C37 1.941(8) .
Si4 C40 1.857(8) .
Si5 N6 1.740(6) .
Si5 C45 1.897(9) .
Si5 C48 1.883(8) .
Si5 C51 1.914(7) .
Si6 N7 1.732(6) .
Si6 C56 1.844(8) .
Si6 C59 1.966(11) .
Si6 C62 1.860(8) .
N5 C43 1.481(9) .
N6 C54 1.467(9) .
N7 C65 1.497(8) .
N8 C44 1.491(8) .
N8 C55 1.478(10) .
N8 C66 1.493(8) .
C34 H34 1.0000 .
C34 C35 1.515(8) .
C34 C36 1.570(8) .
C35 H35A 0.9800 .
C35 H35B 0.9800 .
C35 H35C 0.9800 .
C36 H36A 0.9800 .
C36 H36B 0.9800 .
C36 H36C 0.9800 .
C37 H37 1.0000 .
C37 C38 1.530(9) .
C37 C39 1.517(9) .
C38 H38A 0.9800 .
C38 H38B 0.9800 .
C38 H38C 0.9800 .
C39 H39A 0.9800 .
C39 H39B 0.9800 .
C39 H39C 0.9800 .
C40 H40 1.0000 .
C40 C41 1.538(10) .
C40 C42 1.562(8) .
C41 H41A 0.9800 .
C41 H41B 0.9800 .
C41 H41C 0.9800 .
C42 H42A 0.9800 .
C42 H42B 0.9800 .
C42 H42C 0.9800 .
C43 H43A 0.9900 .
C43 H43B 0.9900 .
C43 C44 1.516(9) .
C44 H44A 0.9900 .
C44 H44B 0.9900 .
C45 H45 1.0000 .
C45 C46 1.530(8) .
C45 C47 1.532(9) .
C46 H46A 0.9800 .
C46 H46B 0.9800 .
C46 H46C 0.9800 .
C47 H47A 0.9800 .
C47 H47B 0.9800 .
C47 H47C 0.9800 .
C48 H48 1.0000 .
C48 C49 1.540(8) .
C48 C50 1.531(8) .
C49 H49A 0.9800 .
C49 H49B 0.9800 .
C49 H49C 0.9800 .
C50 H50A 0.9800 .
C50 H50B 0.9800 .
C50 H50C 0.9800 .
C51 H51 1.0000 .
C51 C52 1.531(9) .
C51 C53 1.523(8) .
C52 H52A 0.9800 .
C52 H52B 0.9800 .
C52 H52C 0.9800 .
C53 H53A 0.9800 .
C53 H53B 0.9800 .
C53 H53C 0.9800 .
C54 H54A 0.9900 .
C54 H54B 0.9900 .
C54 C55 1.519(9) .
C55 H55A 0.9900 .
C55 H55B 0.9900 .
C56 H56 1.0000 .
C56 C57 1.610(11) .
C56 C58 1.517(8) .
C57 H57A 0.9800 .
C57 H57B 0.9800 .
C57 H57C 0.9800 .
C58 H58A 0.9800 .
C58 H58B 0.9800 .
C58 H58C 0.9800 .
C59 H59 1.0000 .
C59 C60 1.503(9) .
C59 C61 1.544(9) .
C60 H60A 0.9800 .
C60 H60B 0.9800 .
C60 H60C 0.9800 .
C61 H61A 0.9800 .
C61 H61B 0.9800 .
C61 H61C 0.9800 .
C62 H62 1.0000 .
C62 C63 1.525(8) .
C62 C64 1.597(10) .
C63 H63A 0.9800 .
C63 H63B 0.9800 .
C63 H63C 0.9800 .
C64 H64A 0.9800 .
C64 H64B 0.9800 .
C64 H64C 0.9800 .
C65 H65A 0.9900 .
C65 H65B 0.9900 .
C65 C66 1.500(11) .
C66 H66A 0.9900 .
C66 H66B 0.9900 .

loop_
_geom_torsion_atom_site_label_1
_geom_torsion_atom_site_label_2
_geom_torsion_atom_site_label_3
_geom_torsion_atom_site_label_4
_geom_torsion
_geom_torsion_site_symmetry_1
_geom_torsion_site_symmetry_2
_geom_torsion_site_symmetry_3
_geom_torsion_site_symmetry_4
Th1 N1 C10 C11 58.4(6) . . . .
Th1 N2 C21 C22 60.9(7) . . . .
Th1 N3 C32 C33 60.1(7) . . . .
Th1 N4 C11 C10 32.6(6) . . . .
Th1 N4 C22 C21 29.6(6) . . . .
Th1 N4 C33 C32 31.1(7) . . . .
Si1 N1 C10 C11 -124.5(5) . . . .
Si2 N2 C21 C22 -116.8(6) . . . .
Si3 N3 C32 C33 -117.8(6) . . . .
N1 Si1 C1 C2 178.6(5) . . . .
N1 Si1 C1 C3 -53.3(7) . . . .
N1 C10 C11 N4 -60.6(7) . . . .
N2 Si2 C18 C19 -57.2(6) . . . .
N2 Si2 C18 C20 174.2(5) . . . .
N2 C21 C22 N4 -59.0(8) . . . .
N3 Si3 C26 C27 -40.2(8) . . . .
N3 Si3 C26 C28 -173.5(5) . . . .
N3 Si3 C29 C30 -161.5(6) . . . .
N3 Si3 C29 C31 78.1(6) . . . .
N3 C32 C33 N4 -60.4(8) . . . .
C1 Si1 N1 Th1 -23.0(5) . . . .
C1 Si1 N1 C10 160.7(5) . . . .
C7 Si1 N1 Th1 93.5(5) . . . .
C7 Si1 N1 C10 -82.9(6) . . . .
C7 Si1 C1 C2 59.9(6) . . . .
C7 Si1 C1 C3 -172.0(6) . . . .
C11 N4 C22 C21 -87.3(6) . . . .
C11 N4 C33 C32 147.7(6) . . . .
C12 Si2 N2 Th1 110.4(4) . . . .
C12 Si2 N2 C21 -72.5(5) . . . .
C12 Si2 C18 C19 -177.7(6) . . . .
C12 Si2 C18 C20 53.8(6) . . . .
C15 Si2 N2 Th1 -129.4(4) . . . .
C15 Si2 N2 C21 47.7(5) . . . .
C15 Si2 C18 C19 64.4(7) . . . .
C15 Si2 C18 C20 -64.1(6) . . . .
C18 Si2 N2 Th1 -6.2(5) . . . .
C18 Si2 N2 C21 171.0(4) . . . .
C22 N4 C11 C10 149.9(6) . . . .
C22 N4 C33 C32 -86.7(7) . . . .
C26 Si3 N3 Th1 132.6(4) . . . .
C26 Si3 N3 C32 -49.9(6) . . . .
C26 Si3 C29 C30 75.3(7) . . . .
C26 Si3 C29 C31 -45.1(7) . . . .
C29 Si3 N3 Th1 9.4(5) . . . .
C29 Si3 N3 C32 -173.2(5) . . . .
C29 Si3 C26 C27 79.2(8) . . . .
C29 Si3 C26 C28 -54.1(7) . . . .
C33 N4 C11 C10 -84.2(7) . . . .
C33 N4 C22 C21 147.4(5) . . . .
C4 Si1 N1 Th1 -157.3(10) . . . .
C4 Si1 N1 C10 26.4(11) . . . .
C4 Si1 C1 C2 -50.7(9) . . . .
C4 Si1 C1 C3 77.4(9) . . . .
C23 Si3 N3 Th1 -119.1(9) . . . .
C23 Si3 N3 C32 58.4(10) . . . .
C23 Si3 C26 C27 -157.3(12) . . . .
C23 Si3 C26 C28 69.4(12) . . . .
C23 Si3 C29 C30 -36.4(12) . . . .
C23 Si3 C29 C31 -156.8(11) . . . .
C4A Si1 N1 Th1 -136.1(9) . . . .
C4A Si1 N1 C10 47.5(10) . . . .
C4A Si1 C1 C2 -66.4(10) . . . .
C4A Si1 C1 C3 61.7(10) . . . .
C23A Si3 N3 Th1 -103.7(8) . . . .
C23A Si3 N3 C32 73.8(9) . . . .
C23A Si3 C26 C27 -168.0(11) . . . .
C23A Si3 C26 C28 58.7(10) . . . .
C23A Si3 C29 C30 -40.3(9) . . . .
C23A Si3 C29 C31 -160.7(8) . . . .
Th2 N5 C43 C44 58.3(7) . . . .
Th2 N6 C54 C55 60.2(7) . . . .
Th2 N7 C65 C66 53.3(8) . . . .
Th2 N8 C44 C43 31.3(7) . . . .
Th2 N8 C55 C54 31.4(6) . . . .
Th2 N8 C66 C65 33.0(7) . . . .
Si4 N5 C43 C44 -117.9(6) . . . .
Si5 N6 C54 C55 -119.1(6) . . . .
Si6 N7 C65 C66 -133.7(6) . . . .
N5 Si4 C40 C41 -142.1(7) . . . .
N5 Si4 C40 C42 91.5(7) . . . .
N5 C43 C44 N8 -58.0(9) . . . .
N6 Si5 C45 C46 70.0(6) . . . .
N6 Si5 C45 C47 -162.0(5) . . . .
N6 Si5 C48 C49 -57.3(7) . . . .
N6 Si5 C48 C50 173.7(5) . . . .
N6 C54 C55 N8 -61.0(8) . . . .
N7 Si6 C56 C57 59.6(8) . . . .
N7 Si6 C56 C58 178.6(7) . . . .
N7 Si6 C62 C63 173.1(7) . . . .
N7 Si6 C62 C64 -65.3(6) . . . .
N7 C65 C66 N8 -56.9(8) . . . .
C34 Si4 N5 Th2 -113.5(4) . . . .
C34 Si4 N5 C43 62.1(6) . . . .
C34 Si4 C40 C41 -17.1(8) . . . .
C34 Si4 C40 C42 -143.5(6) . . . .
C37 Si4 N5 Th2 132.0(4) . . . .
C37 Si4 N5 C43 -52.4(6) . . . .
C37 Si4 C40 C41 95.6(8) . . . .
C37 Si4 C40 C42 -30.8(8) . . . .
C40 Si4 N5 Th2 7.8(5) . . . .
C40 Si4 N5 C43 -176.6(5) . . . .
C44 N8 C55 C54 149.4(5) . . . .
C44 N8 C66 C65 -85.3(7) . . . .
C45 Si5 N6 Th2 -133.8(4) . . . .
C45 Si5 N6 C54 45.4(5) . . . .
C45 Si5 C48 C49 65.4(7) . . . .
C45 Si5 C48 C50 -63.6(6) . . . .
C48 Si5 N6 Th2 -9.2(5) . . . .
C48 Si5 N6 C54 170.0(5) . . . .
C48 Si5 C45 C46 -51.1(6) . . . .
C48 Si5 C45 C47 76.9(6) . . . .
C51 Si5 N6 Th2 107.7(4) . . . .
C51 Si5 N6 C54 -73.2(5) . . . .
C51 Si5 C45 C46 -168.4(5) . . . .
C51 Si5 C45 C47 -40.5(6) . . . .
C51 Si5 C48 C49 -177.4(6) . . . .
C51 Si5 C48 C50 53.7(6) . . . .
C55 N8 C44 C43 -86.1(7) . . . .
C55 N8 C66 C65 150.2(6) . . . .
C56 Si6 N7 Th2 -151.2(5) . . . .
C56 Si6 N7 C65 36.8(8) . . . .
C56 Si6 C62 C63 -57.9(9) . . . .
C56 Si6 C62 C64 63.8(7) . . . .
C59 Si6 N7 Th2 94.2(5) . . . .
C59 Si6 N7 C65 -77.8(7) . . . .
C59 Si6 C56 C57 179.8(7) . . . .
C59 Si6 C56 C58 -61.2(8) . . . .
C59 Si6 C62 C63 55.2(8) . . . .
C59 Si6 C62 C64 176.8(6) . . . .
C62 Si6 N7 Th2 -18.6(7) . . . .
C62 Si6 N7 C65 169.4(7) . . . .
C62 Si6 C56 C57 -65.8(8) . . . .
C62 Si6 C56 C58 53.2(9) . . . .
C66 N8 C44 C43 149.6(7) . . . .
C66 N8 C55 C54 -86.4(6) . . . .

loop_
_exptl_oxdiff_crystal_face_indexfrac_h
_exptl_oxdiff_crystal_face_indexfrac_k
_exptl_oxdiff_crystal_face_indexfrac_l
_exptl_oxdiff_crystal_face_x
_exptl_oxdiff_crystal_face_y
_exptl_oxdiff_crystal_face_z
15.2924 -3.7775 -30.4968 -0.1938 -0.8075 0.5571
-25.6066 1.9032 18.3969 0.2307 0.9630 0.1394
-18.1416 3.5478 29.2822 0.2101 0.8758 -0.4346
3.2394 3.6986 26.7751 0.0543 0.2248 -0.9729
23.2356 -2.7619 -24.3392 -0.2313 -0.9649 0.1245
-1.1105 -31.7002 3.3972 0.9722 -0.2330 0.0243
9.0690 0.4651 22.6041 0.0851 -0.0209 -0.9962
0.8048 31.5999 -4.1427 -0.9724 0.2331 0.0090
-3.0231 27.9720 -12.5019 -0.8982 0.2218 0.4023
-18.9837 -19.0037 -1.5121 0.6732 0.3587 0.6598
-8.9835 -3.0112 -22.5179 -0.0094 -0.0049 0.9991
